data_7201099
loop_
_publ_author_name
'Ma, Lu-Fang'
'Wang, Yao-Yu'
'Liu, Jian-Qiang'
'Yang, Guo-Ping'
'Du, Miao'
'Wang, Li-Ya'

_publ_section_title
;
 Delicate substituent effect of isophthalate tectons on the structural
 assembly of diverse 4-connected metal--organic frameworks (MOFs)
;
_journal_issue 9
_journal_name_full CrystEngComm
_journal_page_first 1800
_journal_paper_doi 10.1039/b904977k
_journal_volume 11
_journal_year 2009
_chemical_formula_sum 'C22 H20.4 N2 O4.2 Zn'
_chemical_formula_weight 445.37
_chemical_name_systematic
;
?
;
_space_group_IT_number 14
_symmetry_cell_setting monoclinic
_symmetry_space_group_name_Hall '-P 2yn'
_symmetry_space_group_name_H-M 'P 1 21/n 1'
_atom_sites_solution_hydrogens geom
_atom_sites_solution_primary direct
_atom_sites_solution_secondary difmap
_audit_creation_method SHELXL-97
_cell_angle_alpha 90.00
_cell_angle_beta 103.6340(10)
_cell_angle_gamma 90.00
_cell_formula_units_Z 4
_cell_length_a 11.0527(10)
_cell_length_b 11.3755(10)
_cell_length_c 15.9775(14)
_cell_measurement_reflns_used 7295
_cell_measurement_temperature 291(2)
_cell_measurement_theta_max 28.24
_cell_measurement_theta_min 2.55
_cell_volume 1952.2(3)
_computing_cell_refinement 'Bruker SMART'
_computing_data_collection 'Bruker SMART'
_computing_data_reduction 'Bruker SAINT'
_computing_molecular_graphics 'Bruker SHELXTL'
_computing_publication_material 'Bruker SHELXTL'
_computing_structure_refinement 'SHELXL-97 (Sheldrick, 1997)'
_computing_structure_solution 'SHELXS-97 (Sheldrick, 1990)'
_diffrn_ambient_temperature 291(2)
_diffrn_measured_fraction_theta_full 0.996
_diffrn_measured_fraction_theta_max 0.996
_diffrn_measurement_device_type 'CCD area detector'
_diffrn_measurement_method 'phi and omega scans'
_diffrn_radiation_monochromator graphite
_diffrn_radiation_source 'fine-focus sealed tube'
_diffrn_radiation_type MoK\a
_diffrn_radiation_wavelength 0.71073
_diffrn_reflns_av_R_equivalents 0.0171
_diffrn_reflns_av_sigmaI/netI 0.0160
_diffrn_reflns_limit_h_max 13
_diffrn_reflns_limit_h_min -13
_diffrn_reflns_limit_k_max 13
_diffrn_reflns_limit_k_min -13
_diffrn_reflns_limit_l_max 19
_diffrn_reflns_limit_l_min -19
_diffrn_reflns_number 12882
_diffrn_reflns_theta_full 25.50
_diffrn_reflns_theta_max 25.50
_diffrn_reflns_theta_min 2.55
_exptl_absorpt_coefficient_mu 1.291
_exptl_absorpt_correction_T_max 0.7326
_exptl_absorpt_correction_T_min 0.5709
_exptl_absorpt_correction_type multi-scan
_exptl_absorpt_process_details sadabs
_exptl_crystal_colour colourless
_exptl_crystal_density_diffrn 1.515
_exptl_crystal_density_method 'not measured'
_exptl_crystal_description block
_exptl_crystal_F_000 920
_exptl_crystal_size_max 0.49
_exptl_crystal_size_mid 0.41
_exptl_crystal_size_min 0.26
_refine_diff_density_max 0.344
_refine_diff_density_min -0.237
_refine_diff_density_rms 0.047
_refine_ls_extinction_method none
_refine_ls_goodness_of_fit_ref 1.060
_refine_ls_hydrogen_treatment constr
_refine_ls_matrix_type full
_refine_ls_number_parameters 267
_refine_ls_number_reflns 3622
_refine_ls_number_restraints 0
_refine_ls_restrained_S_all 1.060
_refine_ls_R_factor_all 0.0289
_refine_ls_R_factor_gt 0.0251
_refine_ls_shift/su_max 0.002
_refine_ls_shift/su_mean 0.000
_refine_ls_structure_factor_coef Fsqd
_refine_ls_weighting_details 'calc w=1/[\s^2^(Fo^2^)+(0.0377P)^2^+0.8732P] where P=(Fo^2^+2Fc^2^)/3'
_refine_ls_weighting_scheme calc
_refine_ls_wR_factor_gt 0.0675
_refine_ls_wR_factor_ref 0.0698
_reflns_number_gt 3257
_reflns_number_total 3622
_reflns_threshold_expression >2sigma(I)
_cod_data_source_file b904977k.txt
_cod_data_source_block a
_cod_depositor_comments
;
The following automatic conversions were performed:
'_symmetry_cell_setting' value 'Monoclinic' changed to 'monoclinic'
according to '/home/saulius/struct/CIF-dictionaries/cif_core.dic'
dictionary named 'cif_core.dic' version 2.4.1 from 2010-06-29.

Automatic conversion script
Id: cif_fix_enum 1527 2010-12-29 10:47:43Z saulius 
;
_cod_original_sg_symbol_H-M P2(1)/n
_cod_original_formula_sum 'C22 H20.40 N2 O4.20 Zn'
_cod_database_code 7201099

loop_
_symmetry_equiv_pos_as_xyz
'x, y, z'
'-x+1/2, y+1/2, -z+1/2'
'-x, -y, -z'
'x-1/2, -y-1/2, z-1/2'

loop_
_atom_site_label
_atom_site_type_symbol
_atom_site_fract_x
_atom_site_fract_y
_atom_site_fract_z
_atom_site_U_iso_or_equiv
_atom_site_adp_type
_atom_site_occupancy
_atom_site_symmetry_multiplicity
_atom_site_calc_flag
_atom_site_refinement_flags
_atom_site_disorder_assembly
_atom_site_disorder_group
Zn1 Zn 0.143055(18) -0.064355(17) 0.860075(12) 0.02630(8) Uani 1 1 d . . .
N1 N 0.30283(14) -0.03276(13) 0.81818(10) 0.0290(3) Uani 1 1 d . . .
N2 N 0.61237(15) 0.43152(13) 0.43932(10) 0.0315(4) Uani 1 1 d . . .
O1 O 0.00572(12) -0.08667(11) 0.75778(8) 0.0340(3) Uani 1 1 d . . .
O2 O 0.03994(14) 0.09995(12) 0.72792(9) 0.0422(4) Uani 1 1 d . . .
O3 O -0.19497(19) -0.34815(14) 0.51827(12) 0.0718(6) Uani 1 1 d . . .
O4 O -0.32294(12) -0.27407(12) 0.40286(9) 0.0366(3) Uani 1 1 d . . .
C1 C -0.08677(16) -0.01528(15) 0.61691(11) 0.0255(4) Uani 1 1 d . . .
C2 C -0.13463(16) -0.12518(16) 0.58925(11) 0.0277(4) Uani 1 1 d . . .
H2 H -0.1228 -0.1879 0.6276 0.033 Uiso 1 1 calc R . .
C3 C -0.20030(16) -0.14187(15) 0.50427(11) 0.0277(4) Uani 1 1 d . . .
C4 C -0.21923(17) -0.04736(16) 0.44744(11) 0.0288(4) Uani 1 1 d . . .
H4 H -0.2647 -0.0584 0.3911 0.035 Uiso 1 1 calc R . .
C5 C -0.17116(17) 0.06368(15) 0.47347(12) 0.0277(4) Uani 1 1 d . . .
C6 C -0.10488(16) 0.07783(15) 0.55838(12) 0.0270(4) Uani 1 1 d . . .
H6 H -0.0718 0.1512 0.5766 0.032 Uiso 1 1 calc R . .
C7 C -0.00860(16) 0.00320(16) 0.70704(11) 0.0280(4) Uani 1 1 d . . .
C8 C -0.24191(18) -0.26421(17) 0.47466(13) 0.0356(4) Uani 1 1 d . . .
C9 C -0.1874(2) 0.16496(18) 0.41062(13) 0.0386(5) Uani 1 1 d . . .
H9A H -0.2738 0.1861 0.3936 0.058 Uiso 1 1 calc R . .
H9B H -0.1588 0.1420 0.3607 0.058 Uiso 1 1 calc R . .
H9C H -0.1399 0.2312 0.4376 0.058 Uiso 1 1 calc R . .
C10 C 0.38033(18) -0.12146(17) 0.80960(13) 0.0341(4) Uani 1 1 d . . .
H10 H 0.3590 -0.1978 0.8212 0.041 Uiso 1 1 calc R . .
C11 C 0.48962(18) -0.10323(17) 0.78438(13) 0.0353(4) Uani 1 1 d . . .
H11 H 0.5392 -0.1670 0.7778 0.042 Uiso 1 1 calc R . .
C12 C 0.52655(17) 0.01055(17) 0.76860(12) 0.0312(4) Uani 1 1 d . . .
C13 C 0.44485(18) 0.10124(17) 0.77616(12) 0.0328(4) Uani 1 1 d . . .
H13 H 0.4641 0.1785 0.7653 0.039 Uiso 1 1 calc R . .
C14 C 0.33559(18) 0.07587(16) 0.79973(12) 0.0313(4) Uani 1 1 d . . .
H14 H 0.2816 0.1375 0.8030 0.038 Uiso 1 1 calc R . .
C15 C 0.65141(19) 0.0316(2) 0.74828(14) 0.0422(5) Uani 1 1 d . . .
H15A H 0.6721 -0.0371 0.7185 0.051 Uiso 1 1 calc R . .
H15B H 0.7135 0.0380 0.8023 0.051 Uiso 1 1 calc R . .
C16 C 0.66214(18) 0.14028(18) 0.69377(13) 0.0361(4) Uani 1 1 d . . .
H16A H 0.6350 0.2088 0.7206 0.043 Uiso 1 1 calc R . .
H16B H 0.7489 0.1518 0.6932 0.043 Uiso 1 1 calc R . .
C17 C 0.58562(18) 0.13117(17) 0.60125(12) 0.0341(4) Uani 1 1 d . . .
H17A H 0.6134 0.0628 0.5747 0.041 Uiso 1 1 calc R . .
H17B H 0.4992 0.1184 0.6022 0.041 Uiso 1 1 calc R . .
C18 C 0.6881(2) 0.41859(19) 0.51746(14) 0.0505(6) Uani 1 1 d . . .
H18 H 0.7490 0.4752 0.5366 0.061 Uiso 1 1 calc R . .
C19 C 0.6802(2) 0.3251(2) 0.57114(13) 0.0501(6) Uani 1 1 d . . .
H19 H 0.7346 0.3212 0.6252 0.060 Uiso 1 1 calc R . .
C20 C 0.59309(17) 0.23768(16) 0.54586(12) 0.0307(4) Uani 1 1 d . . .
C21 C 0.51400(19) 0.2521(2) 0.46542(13) 0.0409(5) Uani 1 1 d . . .
H21 H 0.4523 0.1965 0.4451 0.049 Uiso 1 1 calc R . .
C22 C 0.52546(19) 0.3479(2) 0.41490(13) 0.0406(5) Uani 1 1 d . . .
H22 H 0.4703 0.3550 0.3613 0.049 Uiso 1 1 calc R . .
O5 O 0.9572(11) 0.4312(9) 0.5008(8) 0.086(3) Uiso 0.20 1 d P A -1
H1W H 0.9575 0.4843 0.5364 0.129 Uiso 0.20 1 d PR A -1
H2W H 1.0273 0.4070 0.4946 0.129 Uiso 0.20 1 d PR A -1

loop_
_atom_site_aniso_label
_atom_site_aniso_U_11
_atom_site_aniso_U_22
_atom_site_aniso_U_33
_atom_site_aniso_U_23
_atom_site_aniso_U_13
_atom_site_aniso_U_12
Zn1 0.03151(13) 0.02486(13) 0.02108(12) -0.00142(8) 0.00329(9) -0.00177(8)
N1 0.0333(8) 0.0268(8) 0.0270(8) -0.0011(6) 0.0076(6) -0.0020(6)
N2 0.0405(9) 0.0293(8) 0.0246(8) 0.0035(6) 0.0077(7) 0.0010(7)
O1 0.0392(7) 0.0332(7) 0.0244(7) 0.0038(5) -0.0032(6) -0.0022(6)
O2 0.0572(9) 0.0318(7) 0.0308(7) -0.0055(6) -0.0032(7) -0.0082(7)
O3 0.0959(14) 0.0285(8) 0.0694(12) 0.0041(8) -0.0240(10) -0.0126(9)
O4 0.0371(7) 0.0354(7) 0.0348(7) -0.0140(6) 0.0032(6) -0.0030(6)
C1 0.0263(8) 0.0270(9) 0.0227(8) -0.0021(7) 0.0046(7) 0.0019(7)
C2 0.0305(9) 0.0255(9) 0.0263(9) 0.0027(7) 0.0050(7) 0.0002(7)
C3 0.0283(9) 0.0274(9) 0.0265(9) -0.0038(7) 0.0049(7) -0.0009(7)
C4 0.0285(9) 0.0356(10) 0.0203(8) -0.0024(7) 0.0019(7) 0.0022(7)
C5 0.0292(9) 0.0286(9) 0.0255(9) 0.0029(7) 0.0071(7) 0.0058(7)
C6 0.0293(9) 0.0225(9) 0.0290(9) -0.0025(7) 0.0060(7) 0.0011(7)
C7 0.0287(9) 0.0305(10) 0.0239(9) -0.0027(8) 0.0043(7) 0.0026(7)
C8 0.0379(10) 0.0302(10) 0.0369(11) -0.0055(9) 0.0053(9) -0.0045(8)
C9 0.0486(12) 0.0359(11) 0.0312(10) 0.0084(9) 0.0094(9) 0.0074(9)
C10 0.0411(11) 0.0243(9) 0.0372(10) 0.0036(8) 0.0096(9) 0.0010(8)
C11 0.0390(10) 0.0295(10) 0.0387(11) 0.0058(8) 0.0120(9) 0.0060(8)
C12 0.0348(10) 0.0347(10) 0.0234(9) 0.0078(8) 0.0054(8) 0.0010(8)
C13 0.0408(11) 0.0248(9) 0.0331(10) 0.0038(8) 0.0090(8) -0.0036(8)
C14 0.0387(10) 0.0250(9) 0.0300(10) -0.0024(7) 0.0080(8) 0.0010(7)
C15 0.0367(11) 0.0475(12) 0.0438(12) 0.0213(10) 0.0118(9) 0.0067(9)
C16 0.0327(10) 0.0390(11) 0.0376(11) 0.0123(9) 0.0107(8) -0.0003(8)
C17 0.0382(10) 0.0316(10) 0.0341(10) 0.0063(8) 0.0118(8) -0.0016(8)
C18 0.0746(16) 0.0351(11) 0.0324(11) 0.0056(9) -0.0061(11) -0.0191(11)
C19 0.0726(16) 0.0392(12) 0.0280(10) 0.0090(9) -0.0092(10) -0.0153(11)
C20 0.0347(10) 0.0312(10) 0.0286(9) 0.0026(8) 0.0126(8) 0.0020(8)
C21 0.0365(11) 0.0495(12) 0.0353(11) 0.0064(9) 0.0052(9) -0.0129(9)
C22 0.0349(10) 0.0545(13) 0.0300(10) 0.0106(9) 0.0030(8) -0.0044(9)

loop_
_atom_type_symbol
_atom_type_description
_atom_type_scat_dispersion_real
_atom_type_scat_dispersion_imag
_atom_type_scat_source
C C 0.0033 0.0016 'International Tables Vol C Tables 4.2.6.8 and 6.1.1.4'
H H 0.0000 0.0000 'International Tables Vol C Tables 4.2.6.8 and 6.1.1.4'
N N 0.0061 0.0033 'International Tables Vol C Tables 4.2.6.8 and 6.1.1.4'
O O 0.0106 0.0060 'International Tables Vol C Tables 4.2.6.8 and 6.1.1.4'
Zn Zn 0.2839 1.4301 'International Tables Vol C Tables 4.2.6.8 and 6.1.1.4'

loop_
_geom_angle_atom_site_label_1
_geom_angle_atom_site_label_2
_geom_angle_atom_site_label_3
_geom_angle
_geom_angle_site_symmetry_1
_geom_angle_site_symmetry_3
_geom_angle_publ_flag
O4 Zn1 O1 102.42(6) 4_656 . ?
O4 Zn1 N2 121.34(6) 4_656 4_566 ?
O1 Zn1 N2 113.62(6) . 4_566 ?
O4 Zn1 N1 99.65(6) 4_656 . ?
O1 Zn1 N1 107.75(6) . . ?
N2 Zn1 N1 110.54(6) 4_566 . ?
C14 N1 C10 117.11(17) . . ?
C14 N1 Zn1 121.91(13) . . ?
C10 N1 Zn1 120.96(13) . . ?
C18 N2 C22 116.16(17) . . ?
C18 N2 Zn1 119.96(14) . 4_665 ?
C22 N2 Zn1 123.62(13) . 4_665 ?
C7 O1 Zn1 112.08(11) . . ?
C8 O4 Zn1 115.37(12) . 4 ?
C2 C1 C6 119.09(16) . . ?
C2 C1 C7 121.23(16) . . ?
C6 C1 C7 119.55(16) . . ?
C1 C2 C3 120.31(16) . . ?
C1 C2 H2 119.8 . . ?
C3 C2 H2 119.8 . . ?
C4 C3 C2 119.63(16) . . ?
C4 C3 C8 121.42(16) . . ?
C2 C3 C8 118.83(16) . . ?
C3 C4 C5 121.14(16) . . ?
C3 C4 H4 119.4 . . ?
C5 C4 H4 119.4 . . ?
C6 C5 C4 118.13(16) . . ?
C6 C5 C9 120.85(16) . . ?
C4 C5 C9 120.99(16) . . ?
C5 C6 C1 121.68(16) . . ?
C5 C6 H6 119.2 . . ?
C1 C6 H6 119.2 . . ?
O2 C7 O1 123.70(16) . . ?
O2 C7 C1 119.75(16) . . ?
O1 C7 C1 116.54(15) . . ?
O3 C8 O4 123.64(18) . . ?
O3 C8 C3 119.03(17) . . ?
O4 C8 C3 117.30(17) . . ?
C5 C9 H9A 109.5 . . ?
C5 C9 H9B 109.5 . . ?
H9A C9 H9B 109.5 . . ?
C5 C9 H9C 109.5 . . ?
H9A C9 H9C 109.5 . . ?
H9B C9 H9C 109.5 . . ?
N1 C10 C11 122.56(18) . . ?
N1 C10 H10 118.7 . . ?
C11 C10 H10 118.7 . . ?
C10 C11 C12 120.41(18) . . ?
C10 C11 H11 119.8 . . ?
C12 C11 H11 119.8 . . ?
C13 C12 C11 116.53(18) . . ?
C13 C12 C15 123.00(18) . . ?
C11 C12 C15 120.42(18) . . ?
C14 C13 C12 119.72(17) . . ?
C14 C13 H13 120.1 . . ?
C12 C13 H13 120.1 . . ?
N1 C14 C13 123.58(17) . . ?
N1 C14 H14 118.2 . . ?
C13 C14 H14 118.2 . . ?
C12 C15 C16 116.57(16) . . ?
C12 C15 H15A 108.2 . . ?
C16 C15 H15A 108.2 . . ?
C12 C15 H15B 108.2 . . ?
C16 C15 H15B 108.2 . . ?
H15A C15 H15B 107.3 . . ?
C17 C16 C15 113.38(17) . . ?
C17 C16 H16A 108.9 . . ?
C15 C16 H16A 108.9 . . ?
C17 C16 H16B 108.9 . . ?
C15 C16 H16B 108.9 . . ?
H16A C16 H16B 107.7 . . ?
C20 C17 C16 114.74(16) . . ?
C20 C17 H17A 108.6 . . ?
C16 C17 H17A 108.6 . . ?
C20 C17 H17B 108.6 . . ?
C16 C17 H17B 108.6 . . ?
H17A C17 H17B 107.6 . . ?
N2 C18 C19 123.2(2) . . ?
N2 C18 H18 118.4 . . ?
C19 C18 H18 118.4 . . ?
C20 C19 C18 121.05(19) . . ?
C20 C19 H19 119.5 . . ?
C18 C19 H19 119.5 . . ?
C19 C20 C21 115.60(18) . . ?
C19 C20 C17 122.50(17) . . ?
C21 C20 C17 121.89(18) . . ?
C22 C21 C20 120.79(19) . . ?
C22 C21 H21 119.6 . . ?
C20 C21 H21 119.6 . . ?
N2 C22 C21 123.20(18) . . ?
N2 C22 H22 118.4 . . ?
C21 C22 H22 118.4 . . ?
H1W O5 H2W 117.3 . . ?

loop_
_geom_bond_atom_site_label_1
_geom_bond_atom_site_label_2
_geom_bond_distance
_geom_bond_site_symmetry_2
_geom_bond_publ_flag
Zn1 O4 1.9661(13) 4_656 ?
Zn1 O1 1.9673(12) . ?
Zn1 N2 2.0504(15) 4_566 ?
Zn1 N1 2.0624(16) . ?
N1 C14 1.340(2) . ?
N1 C10 1.351(2) . ?
N2 C18 1.337(3) . ?
N2 C22 1.343(3) . ?
N2 Zn1 2.0504(15) 4_665 ?
O1 C7 1.291(2) . ?
O2 C7 1.235(2) . ?
O3 C8 1.223(3) . ?
O4 C8 1.283(2) . ?
O4 Zn1 1.9661(13) 4 ?
C1 C2 1.388(3) . ?
C1 C6 1.396(2) . ?
C1 C7 1.509(2) . ?
C2 C3 1.394(2) . ?
C2 H2 0.9300 . ?
C3 C4 1.391(3) . ?
C3 C8 1.506(3) . ?
C4 C5 1.395(3) . ?
C4 H4 0.9300 . ?
C5 C6 1.391(3) . ?
C5 C9 1.511(3) . ?
C6 H6 0.9300 . ?
C9 H9A 0.9600 . ?
C9 H9B 0.9600 . ?
C9 H9C 0.9600 . ?
C10 C11 1.376(3) . ?
C10 H10 0.9300 . ?
C11 C12 1.398(3) . ?
C11 H11 0.9300 . ?
C12 C13 1.395(3) . ?
C12 C15 1.510(3) . ?
C13 C14 1.378(3) . ?
C13 H13 0.9300 . ?
C14 H14 0.9300 . ?
C15 C16 1.533(3) . ?
C15 H15A 0.9700 . ?
C15 H15B 0.9700 . ?
C16 C17 1.524(3) . ?
C16 H16A 0.9700 . ?
C16 H16B 0.9700 . ?
C17 C20 1.514(3) . ?
C17 H17A 0.9700 . ?
C17 H17B 0.9700 . ?
C18 C19 1.382(3) . ?
C18 H18 0.9300 . ?
C19 C20 1.377(3) . ?
C19 H19 0.9300 . ?
C20 C21 1.383(3) . ?
C21 C22 1.380(3) . ?
C21 H21 0.9300 . ?
C22 H22 0.9300 . ?
O5 H1W 0.8295 . ?
O5 H2W 0.8498 . ?

loop_
_geom_torsion_atom_site_label_1
_geom_torsion_atom_site_label_2
_geom_torsion_atom_site_label_3
_geom_torsion_atom_site_label_4
_geom_torsion
_geom_torsion_site_symmetry_1
_geom_torsion_site_symmetry_2
_geom_torsion_site_symmetry_3
_geom_torsion_site_symmetry_4
_geom_torsion_publ_flag
O4 Zn1 N1 C14 -165.61(14) 4_656 . . . ?
O1 Zn1 N1 C14 87.93(15) . . . . ?
N2 Zn1 N1 C14 -36.77(16) 4_566 . . . ?
O4 Zn1 N1 C10 13.24(15) 4_656 . . . ?
O1 Zn1 N1 C10 -93.22(14) . . . . ?
N2 Zn1 N1 C10 142.09(14) 4_566 . . . ?
O4 Zn1 O1 C7 -162.44(12) 4_656 . . . ?
N2 Zn1 O1 C7 64.91(14) 4_566 . . . ?
N1 Zn1 O1 C7 -57.91(13) . . . . ?
C6 C1 C2 C3 -0.3(3) . . . . ?
C7 C1 C2 C3 -176.16(16) . . . . ?
C1 C2 C3 C4 -0.9(3) . . . . ?
C1 C2 C3 C8 175.13(17) . . . . ?
C2 C3 C4 C5 1.5(3) . . . . ?
C8 C3 C4 C5 -174.46(17) . . . . ?
C3 C4 C5 C6 -0.8(3) . . . . ?
C3 C4 C5 C9 177.48(17) . . . . ?
C4 C5 C6 C1 -0.4(3) . . . . ?
C9 C5 C6 C1 -178.70(17) . . . . ?
C2 C1 C6 C5 1.0(3) . . . . ?
C7 C1 C6 C5 176.89(16) . . . . ?
Zn1 O1 C7 O2 -13.8(2) . . . . ?
Zn1 O1 C7 C1 164.47(12) . . . . ?
C2 C1 C7 O2 174.93(17) . . . . ?
C6 C1 C7 O2 -0.9(3) . . . . ?
C2 C1 C7 O1 -3.4(3) . . . . ?
C6 C1 C7 O1 -179.27(16) . . . . ?
Zn1 O4 C8 O3 -5.7(3) 4 . . . ?
Zn1 O4 C8 C3 172.17(13) 4 . . . ?
C4 C3 C8 O3 159.9(2) . . . . ?
C2 C3 C8 O3 -16.0(3) . . . . ?
C4 C3 C8 O4 -18.1(3) . . . . ?
C2 C3 C8 O4 166.01(17) . . . . ?
C14 N1 C10 C11 1.0(3) . . . . ?
Zn1 N1 C10 C11 -177.94(15) . . . . ?
N1 C10 C11 C12 1.7(3) . . . . ?
C10 C11 C12 C13 -2.7(3) . . . . ?
C10 C11 C12 C15 174.81(18) . . . . ?
C11 C12 C13 C14 1.2(3) . . . . ?
C15 C12 C13 C14 -176.26(18) . . . . ?
C10 N1 C14 C13 -2.6(3) . . . . ?
Zn1 N1 C14 C13 176.31(14) . . . . ?
C12 C13 C14 N1 1.5(3) . . . . ?
C13 C12 C15 C16 -29.6(3) . . . . ?
C11 C12 C15 C16 153.10(19) . . . . ?
C12 C15 C16 C17 -68.1(3) . . . . ?
C15 C16 C17 C20 179.40(17) . . . . ?
C22 N2 C18 C19 0.5(4) . . . . ?
Zn1 N2 C18 C19 -173.9(2) 4_665 . . . ?
N2 C18 C19 C20 0.9(4) . . . . ?
C18 C19 C20 C21 -1.6(4) . . . . ?
C18 C19 C20 C17 177.1(2) . . . . ?
C16 C17 C20 C19 12.4(3) . . . . ?
C16 C17 C20 C21 -169.02(19) . . . . ?
C19 C20 C21 C22 1.0(3) . . . . ?
C17 C20 C21 C22 -177.74(19) . . . . ?
C18 N2 C22 C21 -1.1(3) . . . . ?
Zn1 N2 C22 C21 173.00(17) 4_665 . . . ?
C20 C21 C22 N2 0.4(3) . . . . ?
